data_7123363
loop_
_publ_author_name
'Yang, Zi'
'Song, Zhenyu'
'Jie, Lianghua'
'Wang, Lianhui'
'Cui, Xiuling'

_publ_section_title
;
 Iridium(III)-catalysed annulation of pyrazolidinones with propiolates: a
 facile route to pyrazolo[1,2-a] indazoles
;
_journal_name_full 'Chemical Communications'
_journal_paper_doi 10.1039/C9CC02232E
_journal_year 2019
_chemical_absolute_configuration ad
_chemical_formula_moiety 'C17 H20 F2 N2 O3'
_chemical_formula_sum 'C17 H20 F2 N2 O3'
_chemical_formula_weight 338.35
_space_group_crystal_system orthorhombic
_space_group_IT_number 18
_space_group_name_Hall 'P 2 2ab'
_space_group_name_H-M_alt 'P 21 21 2'
_symmetry_space_group_name_Hall 'P 2 2ab'
_symmetry_space_group_name_H-M 'P 21 21 2'
_atom_sites_solution_hydrogens geom
_atom_sites_solution_primary direct
_audit_creation_date 2018-06-26
_audit_creation_method
;
Olex2 1.2
(compiled 2018.05.29 svn.r3508 for OlexSys, GUI svn.r5506)
;
_audit_update_record
;
2018-06-28 deposited with the CCDC.    2019-04-29 downloaded from the CCDC.
;
_cell_angle_alpha 90
_cell_angle_beta 90
_cell_angle_gamma 90
_cell_formula_units_Z 4
_cell_length_a 15.6208(15)
_cell_length_b 11.2655(7)
_cell_length_c 9.9974(8)
_cell_measurement_reflns_used 3766
_cell_measurement_temperature 293(2)
_cell_measurement_theta_max 24.7890
_cell_measurement_theta_min 4.1300
_cell_volume 1759.3(2)
_computing_cell_refinement 'CrysAlisPro 1.171.38.41 (Rigaku OD, 2015)'
_computing_data_collection 'CrysAlisPro 1.171.38.41 (Rigaku OD, 2015)'
_computing_data_reduction 'CrysAlisPro 1.171.38.41 (Rigaku OD, 2015)'
_computing_molecular_graphics 'Olex2 (Dolomanov et al., 2009)'
_computing_publication_material 'Olex2 (Dolomanov et al., 2009)'
_computing_structure_refinement 'ShelXL (Sheldrick, 2015)'
_computing_structure_solution 'ShelXS (Sheldrick, 2008)'
_diffrn_ambient_temperature 293(2)
_diffrn_detector 'CCD plate'
_diffrn_detector_area_resol_mean 16.1213
_diffrn_detector_type Eos
_diffrn_measured_fraction_theta_full 0.996
_diffrn_measured_fraction_theta_max 0.916
_diffrn_measurement_details
;
List of Runs (angles in degrees, time in seconds):

  # Type    Start    End  Width  t~exp~   \w     \q     \k     \f   Frames
#--------------------------------------------------------------------------
  1  \w     25.00  51.00   1.00    2.50    --  -16.43  38.00  90.00   26
  2  \w    -11.00  80.00   1.00    2.50    --   15.65  77.00  30.00   91
  3  \w    -23.00  19.00   1.00    2.50    --  -16.43 -99.00  60.00   42
  4  \w    -19.00   7.00   1.00    2.50    --  -16.43 -99.00 120.00   26
  5  \w    -52.00  42.00   1.00    2.50    --   15.65 -77.00 -90.00   94
  6  \w    -19.00  17.00   1.00    2.50    --  -16.43 -99.00-180.00   36
  7  \w    -34.00  53.00   1.00    2.50    --  -16.43  38.00-180.00   87
;
_diffrn_measurement_device 'four-circle diffractometer'
_diffrn_measurement_device_type 'Xcalibur, Eos, Gemini'
_diffrn_measurement_method '\w scans'
_diffrn_orient_matrix_type 'CrysAlisPro convention (1999,Acta A55,543-557)'
_diffrn_orient_matrix_UB_11 0.0020393000
_diffrn_orient_matrix_UB_12 -0.0111008000
_diffrn_orient_matrix_UB_13 0.0697187000
_diffrn_orient_matrix_UB_21 -0.0454014000
_diffrn_orient_matrix_UB_22 -0.0007138000
_diffrn_orient_matrix_UB_23 0.0031419000
_diffrn_orient_matrix_UB_31 0.0001295000
_diffrn_orient_matrix_UB_32 -0.0619609000
_diffrn_orient_matrix_UB_33 -0.0124884000
_diffrn_radiation_monochromator graphite
_diffrn_radiation_probe x-ray
_diffrn_radiation_type MoK\a
_diffrn_radiation_wavelength 0.71073
_diffrn_reflns_av_R_equivalents 0.0369
_diffrn_reflns_av_unetI/netI 0.0399
_diffrn_reflns_Laue_measured_fraction_full 0.996
_diffrn_reflns_Laue_measured_fraction_max 0.916
_diffrn_reflns_limit_h_max 21
_diffrn_reflns_limit_h_min -19
_diffrn_reflns_limit_k_max 15
_diffrn_reflns_limit_k_min -14
_diffrn_reflns_limit_l_max 11
_diffrn_reflns_limit_l_min -12
_diffrn_reflns_number 15610
_diffrn_reflns_point_group_measured_fraction_full 0.997
_diffrn_reflns_point_group_measured_fraction_max 0.875
_diffrn_reflns_theta_full 25.242
_diffrn_reflns_theta_max 29.426
_diffrn_reflns_theta_min 3.617
_diffrn_source 'fine-focus sealed X-ray tube'
_diffrn_source_type 'Enhance (Mo) X-ray Source'
_exptl_absorpt_coefficient_mu 0.102
_exptl_absorpt_correction_T_max 1.00000
_exptl_absorpt_correction_T_min 0.42106
_exptl_absorpt_correction_type multi-scan
_exptl_absorpt_process_details
;
CrysAlisPro 1.171.38.41 (Rigaku Oxford Diffraction, 2015)
Empirical absorption correction using spherical harmonics,
 implemented in SCALE3 ABSPACK scaling algorithm.
;
_exptl_crystal_colour colourless
_exptl_crystal_colour_primary colourless
_exptl_crystal_density_diffrn 1.277
_exptl_crystal_description prism
_exptl_crystal_F_000 712
_exptl_crystal_size_max 0.15
_exptl_crystal_size_mid 0.14
_exptl_crystal_size_min 0.12
_refine_diff_density_max 0.208
_refine_diff_density_min -0.188
_refine_diff_density_rms 0.033
_refine_ls_abs_structure_details
;
 Flack x determined using 822 quotients [(I+)-(I-)]/[(I+)+(I-)]
 (Parsons, Flack and Wagner, Acta Cryst. B69 (2013) 249-259).
;
_refine_ls_abs_structure_Flack 0.3(5)
_refine_ls_extinction_coef 0.034(7)
_refine_ls_extinction_expression Fc^*^=kFc[1+0.001xFc^2^\l^3^/sin(2\q)]^-1/4^
_refine_ls_extinction_method 'SHELXL-2014/7 (Sheldrick 2014'
_refine_ls_goodness_of_fit_ref 1.028
_refine_ls_hydrogen_treatment constr
_refine_ls_matrix_type full
_refine_ls_number_parameters 230
_refine_ls_number_reflns 4261
_refine_ls_number_restraints 2
_refine_ls_restrained_S_all 1.034
_refine_ls_R_factor_all 0.0981
_refine_ls_R_factor_gt 0.0553
_refine_ls_shift/su_max 0.000
_refine_ls_shift/su_mean 0.000
_refine_ls_structure_factor_coef Fsqd
_refine_ls_weighting_details 'w=1/[\s^2^(Fo^2^)+(0.1000P)^2^] where P=(Fo^2^+2Fc^2^)/3'
_refine_ls_weighting_scheme calc
_refine_ls_wR_factor_gt 0.1483
_refine_ls_wR_factor_ref 0.1764
_reflns_Friedel_coverage 0.687
_reflns_Friedel_fraction_full 0.999
_reflns_Friedel_fraction_max 0.822
_reflns_number_gt 2573
_reflns_number_total 4261
_reflns_threshold_expression 'I > 2\s(I)'
_cod_data_source_file c9cc02232e2.cif
_cod_data_source_block exp_5657
_cod_database_code 7123363
_shelx_shelxl_version_number 2014/7
_shelx_space_group_comment
;
The symmetry employed for this shelxl refinement is uniquely defined
by the following loop, which should always be used as a source of
symmetry information in preference to the above space-group names.
They are only intended as comments.
;
_shelx_estimated_absorpt_t_max 0.988
_shelx_estimated_absorpt_t_min 0.985
_reflns_odcompleteness_completeness 99.52
_reflns_odcompleteness_iscentric 1
_reflns_odcompleteness_theta 26.32
_olex2_refinement_description
;
1. Fixed Uiso
 At 1.2 times of:
  All C(H) groups, All C(H,H) groups
 At 1.5 times of:
  All C(H,H,H) groups
2. Restrained distances
 C16-C17
 1.55 with sigma of 0.02
 C16A-C17A
 1.55 with sigma of 0.02
3. Uiso/Uaniso restraints and constraints
Uanis(C16) = Uanis(C16A)
Uanis(C17) = Uanis(C17A)
4. Others
 Sof(C16A)=Sof(H16C)=Sof(H16D)=Sof(C17A)=Sof(H17D)=Sof(H17E)=Sof(H17F)=1-FVAR(1)
 Sof(C16)=Sof(H16A)=Sof(H16B)=Sof(C17)=Sof(H17A)=Sof(H17B)=Sof(H17C)=FVAR(1)
5.a Secondary CH2 refined with riding coordinates:
 C10(H10A,H10B), C14(H14A,H14B), C16(H16A,H16B), C16A(H16C,H16D)
5.b Aromatic/amide H refined with riding coordinates:
 C1(H1), C3(H3)
5.c Idealised Me refined as rotating group:
 C11(H11A,H11B,H11C), C12(H12A,H12B,H12C), C13(H13A,H13B,H13C), C17(H17A,H17B,
 H17C), C17A(H17D,H17E,H17F)
;
_olex2_submission_special_instructions 'No special instructions were received'
_oxdiff_exptl_absorpt_empirical_details
;
Empirical correction (ABSPACK) includes:
- Absorption correction using spherical harmonics
- Frame scaling
;
_oxdiff_exptl_absorpt_empirical_full_max 1.517
_oxdiff_exptl_absorpt_empirical_full_min 0.449

loop_
_space_group_symop_operation_xyz
'x, y, z'
'-x, -y, z'
'x+1/2, -y+1/2, -z'
'-x+1/2, y+1/2, -z'

loop_
_atom_site_label
_atom_site_type_symbol
_atom_site_fract_x
_atom_site_fract_y
_atom_site_fract_z
_atom_site_U_iso_or_equiv
_atom_site_adp_type
_atom_site_occupancy
_atom_site_site_symmetry_order
_atom_site_calc_flag
_atom_site_refinement_flags_posn
_atom_site_refinement_flags_occupancy
_atom_site_disorder_assembly
_atom_site_disorder_group
C1 C 0.2345(3) 0.3305(3) 0.2216(4) 0.0607(9) Uani 1 1 d . . . .
H1 H 0.2680 0.3032 0.1512 0.073 Uiso 1 1 calc R . . .
C2 C 0.2242(3) 0.2661(3) 0.3361(4) 0.0647(9) Uani 1 1 d . . . .
C3 C 0.1765(2) 0.3020(3) 0.4424(4) 0.0664(10) Uani 1 1 d . . . .
H3 H 0.1716 0.2556 0.5189 0.080 Uiso 1 1 calc R . . .
C4 C 0.1357(2) 0.4096(4) 0.4321(4) 0.0641(9) Uani 1 1 d . . . .
C5 C 0.1420(2) 0.4781(3) 0.3189(3) 0.0565(8) Uani 1 1 d . . . .
C6 C 0.1927(2) 0.4380(3) 0.2157(3) 0.0535(8) Uani 1 1 d . . . .
C7 C 0.1911(2) 0.5269(3) 0.1012(3) 0.0554(8) Uani 1 1 d . . . .
C8 C 0.1410(2) 0.7392(3) 0.1545(4) 0.0585(9) Uani 1 1 d . . . .
C9 C 0.0953(3) 0.7907(3) 0.2740(4) 0.0663(10) Uani 1 1 d . . . .
C10 C 0.1025(3) 0.6877(3) 0.3720(4) 0.0685(10) Uani 1 1 d . . . .
H10A H 0.1562 0.6906 0.4204 0.082 Uiso 1 1 calc R . . .
H10B H 0.0556 0.6886 0.4357 0.082 Uiso 1 1 calc R . . .
C11 C 0.0030(3) 0.8148(4) 0.2340(6) 0.0890(13) Uani 1 1 d . . . .
H11A H 0.0019 0.8660 0.1573 0.133 Uiso 1 1 calc GR . . .
H11B H -0.0264 0.8525 0.3069 0.133 Uiso 1 1 calc GR . . .
H11C H -0.0249 0.7413 0.2127 0.133 Uiso 1 1 calc GR . . .
C12 C 0.1393(3) 0.9021(4) 0.3226(5) 0.0926(14) Uani 1 1 d . . . .
H12A H 0.1972 0.8838 0.3477 0.139 Uiso 1 1 calc GR . . .
H12B H 0.1092 0.9331 0.3986 0.139 Uiso 1 1 calc GR . . .
H12C H 0.1396 0.9603 0.2524 0.139 Uiso 1 1 calc GR . . .
C13 C 0.1445(3) 0.4770(4) -0.0193(4) 0.0792(12) Uani 1 1 d . . . .
H13A H 0.1768 0.4121 -0.0559 0.119 Uiso 1 1 calc GR . . .
H13B H 0.1383 0.5379 -0.0858 0.119 Uiso 1 1 calc GR . . .
H13C H 0.0890 0.4494 0.0074 0.119 Uiso 1 1 calc GR . . .
C14 C 0.2806(2) 0.5676(3) 0.0607(4) 0.0612(9) Uani 1 1 d . . . .
H14A H 0.3115 0.4996 0.0261 0.073 Uiso 1 1 calc R . . .
H14B H 0.2750 0.6243 -0.0118 0.073 Uiso 1 1 calc R . . .
C15 C 0.3326(3) 0.6224(4) 0.1672(4) 0.0710(11) Uani 1 1 d . . . .
C16 C 0.4626(11) 0.7408(19) 0.194(2) 0.136(5) Uani 0.587(11) 1 d D P A 1
H16A H 0.4959 0.7911 0.1352 0.164 Uiso 0.587(11) 1 calc R P A 1
H16B H 0.4304 0.7883 0.2577 0.164 Uiso 0.587(11) 1 calc R P A 1
C16A C 0.4627(18) 0.692(3) 0.238(3) 0.136(5) Uani 0.413(11) 1 d D P A 2
H16C H 0.4286 0.7397 0.2980 0.164 Uiso 0.413(11) 1 calc R P A 2
H16D H 0.4836 0.6232 0.2870 0.164 Uiso 0.413(11) 1 calc R P A 2
C17 C 0.5130(12) 0.6471(15) 0.2573(18) 0.171(5) Uani 0.587(11) 1 d D P A 1
H17A H 0.5258 0.5868 0.1925 0.257 Uiso 0.587(11) 1 calc GR P A 1
H17B H 0.4809 0.6129 0.3296 0.257 Uiso 0.587(11) 1 calc GR P A 1
H17C H 0.5653 0.6799 0.2913 0.257 Uiso 0.587(11) 1 calc GR P A 1
C17A C 0.5335(14) 0.760(2) 0.188(3) 0.171(5) Uani 0.413(11) 1 d D P A 2
H17D H 0.5384 0.7481 0.0928 0.257 Uiso 0.413(11) 1 calc GR P A 2
H17E H 0.5853 0.7341 0.2305 0.257 Uiso 0.413(11) 1 calc GR P A 2
H17F H 0.5242 0.8422 0.2061 0.257 Uiso 0.413(11) 1 calc GR P A 2
F1 F 0.26420(18) 0.1584(2) 0.3447(3) 0.0931(8) Uani 1 1 d . . . .
F2 F 0.08765(17) 0.4495(2) 0.5353(2) 0.0972(9) Uani 1 1 d . . . .
N1 N 0.14049(19) 0.6218(2) 0.1644(3) 0.0593(8) Uani 1 1 d . . . .
N2 N 0.09817(19) 0.5833(3) 0.2866(3) 0.0616(8) Uani 1 1 d . . . .
O1 O 0.1722(2) 0.7943(2) 0.0604(3) 0.0882(10) Uani 1 1 d . . . .
O2 O 0.3118(2) 0.6438(3) 0.2785(3) 0.1015(12) Uani 1 1 d . . . .
O3 O 0.4088(2) 0.6512(4) 0.1216(4) 0.1262(14) Uani 1 1 d . . . .

loop_
_atom_site_aniso_label
_atom_site_aniso_U_11
_atom_site_aniso_U_22
_atom_site_aniso_U_33
_atom_site_aniso_U_23
_atom_site_aniso_U_13
_atom_site_aniso_U_12
C1 0.073(2) 0.0462(18) 0.063(2) -0.0038(17) -0.0001(18) 0.0004(16)
C2 0.076(2) 0.0456(17) 0.073(2) 0.0097(18) -0.006(2) 0.0013(16)
C3 0.068(2) 0.066(2) 0.066(2) 0.0236(19) -0.002(2) -0.0043(18)
C4 0.0564(19) 0.073(2) 0.063(2) 0.0193(18) 0.0109(18) 0.0044(18)
C5 0.0589(18) 0.0515(18) 0.0591(19) 0.0105(16) 0.0055(17) -0.0006(16)
C6 0.0629(19) 0.0420(15) 0.0555(18) 0.0042(15) 0.0012(17) -0.0024(14)
C7 0.074(2) 0.0431(16) 0.0494(17) 0.0016(14) 0.0065(16) 0.0031(15)
C8 0.073(2) 0.0411(16) 0.061(2) 0.0063(15) 0.0092(19) 0.0038(15)
C9 0.077(2) 0.0507(18) 0.071(2) 0.0037(17) 0.014(2) 0.0115(16)
C10 0.080(2) 0.067(2) 0.059(2) 0.0024(18) 0.0173(19) 0.0189(19)
C11 0.079(3) 0.080(3) 0.108(3) 0.017(3) 0.014(3) 0.021(2)
C12 0.108(3) 0.064(2) 0.106(3) -0.015(2) 0.005(3) 0.008(2)
C13 0.107(3) 0.065(2) 0.065(2) 0.0012(19) -0.016(2) 0.002(2)
C14 0.082(2) 0.0464(17) 0.0547(19) -0.0007(15) 0.0189(18) 0.0040(17)
C15 0.082(3) 0.063(2) 0.068(2) -0.009(2) 0.017(2) -0.0114(19)
C16 0.100(5) 0.170(17) 0.139(14) 0.047(9) -0.020(8) -0.028(10)
C16A 0.100(5) 0.170(17) 0.139(14) 0.047(9) -0.020(8) -0.028(10)
C17 0.133(9) 0.174(11) 0.206(14) -0.012(11) -0.046(10) -0.006(9)
C17A 0.133(9) 0.174(11) 0.206(14) -0.012(11) -0.046(10) -0.006(9)
F1 0.121(2) 0.0560(13) 0.1025(18) 0.0165(12) -0.0038(16) 0.0224(13)
F2 0.1044(17) 0.108(2) 0.0792(14) 0.0377(14) 0.0382(15) 0.0276(15)
N1 0.0791(18) 0.0454(14) 0.0535(15) 0.0070(12) 0.0154(15) 0.0021(13)
N2 0.0663(17) 0.0563(16) 0.0622(17) 0.0158(13) 0.0130(15) 0.0058(13)
O1 0.132(3) 0.0511(14) 0.0818(17) 0.0169(14) 0.0362(19) 0.0048(15)
O2 0.102(2) 0.122(3) 0.081(2) -0.043(2) 0.0128(18) -0.0279(19)
O3 0.087(2) 0.170(4) 0.122(3) -0.030(3) 0.028(2) -0.040(2)

loop_
_atom_type_symbol
_atom_type_description
_atom_type_scat_dispersion_real
_atom_type_scat_dispersion_imag
_atom_type_scat_source
C C 0.0033 0.0016 'International Tables Vol C Tables 4.2.6.8 and 6.1.1.4'
H H 0.0000 0.0000 'International Tables Vol C Tables 4.2.6.8 and 6.1.1.4'
F F 0.0171 0.0103 'International Tables Vol C Tables 4.2.6.8 and 6.1.1.4'
N N 0.0061 0.0033 'International Tables Vol C Tables 4.2.6.8 and 6.1.1.4'
O O 0.0106 0.0060 'International Tables Vol C Tables 4.2.6.8 and 6.1.1.4'

loop_
_geom_angle_atom_site_label_1
_geom_angle_atom_site_label_2
_geom_angle_atom_site_label_3
_geom_angle
C2 C1 H1 121.7
C2 C1 C6 116.6(3)
C6 C1 H1 121.7
C1 C2 F1 118.0(4)
C3 C2 C1 124.2(3)
C3 C2 F1 117.7(3)
C2 C3 H3 121.4
C2 C3 C4 117.3(3)
C4 C3 H3 121.4
C3 C4 C5 121.6(4)
F2 C4 C3 119.6(3)
F2 C4 C5 118.8(3)
C4 C5 C6 118.3(3)
C4 C5 N2 128.9(3)
C6 C5 N2 112.6(3)
C1 C6 C5 121.9(3)
C1 C6 C7 128.3(3)
C5 C6 C7 109.8(3)
C6 C7 C14 112.5(3)
C13 C7 C6 111.2(3)
C13 C7 C14 109.9(3)
N1 C7 C6 99.5(2)
N1 C7 C13 110.6(3)
N1 C7 C14 112.8(3)
N1 C8 C9 108.8(3)
O1 C8 C9 126.9(3)
O1 C8 N1 124.3(3)
C8 C9 C10 100.5(3)
C8 C9 C11 108.0(4)
C8 C9 C12 111.1(4)
C11 C9 C10 112.0(4)
C12 C9 C10 113.1(4)
C12 C9 C11 111.5(4)
C9 C10 H10A 111.0
C9 C10 H10B 111.0
H10A C10 H10B 109.0
N2 C10 C9 103.6(3)
N2 C10 H10A 111.0
N2 C10 H10B 111.0
C9 C11 H11A 109.5
C9 C11 H11B 109.5
C9 C11 H11C 109.5
H11A C11 H11B 109.5
H11A C11 H11C 109.5
H11B C11 H11C 109.5
C9 C12 H12A 109.5
C9 C12 H12B 109.5
C9 C12 H12C 109.5
H12A C12 H12B 109.5
H12A C12 H12C 109.5
H12B C12 H12C 109.5
C7 C13 H13A 109.5
C7 C13 H13B 109.5
C7 C13 H13C 109.5
H13A C13 H13B 109.5
H13A C13 H13C 109.5
H13B C13 H13C 109.5
C7 C14 H14A 108.3
C7 C14 H14B 108.3
H14A C14 H14B 107.4
C15 C14 C7 116.0(3)
C15 C14 H14A 108.3
C15 C14 H14B 108.3
O2 C15 C14 127.8(4)
O2 C15 O3 121.6(4)
O3 C15 C14 110.6(4)
H16A C16 H16B 110.7
C17 C16 H16A 113.4
C17 C16 H16B 113.4
C17 C16 O3 91.4(13)
O3 C16 H16A 113.4
O3 C16 H16B 113.4
H16C C16A H16D 108.3
C17A C16A H16C 109.9
C17A C16A H16D 109.9
C17A C16A O3 109(2)
O3 C16A H16C 109.9
O3 C16A H16D 109.9
C16 C17 H17A 109.5
C16 C17 H17B 109.5
C16 C17 H17C 109.5
H17A C17 H17B 109.5
H17A C17 H17C 109.5
H17B C17 H17C 109.5
C16A C17A H17D 109.5
C16A C17A H17E 109.5
C16A C17A H17F 109.5
H17D C17A H17E 109.5
H17D C17A H17F 109.5
H17E C17A H17F 109.5
C8 N1 C7 133.6(3)
C8 N1 N2 111.3(3)
N2 N1 C7 112.8(2)
C5 N2 C10 121.6(3)
C5 N2 N1 102.9(3)
C10 N2 N1 103.3(3)
C15 O3 C16 120.3(9)
C15 O3 C16A 108.3(11)

loop_
_geom_bond_atom_site_label_1
_geom_bond_atom_site_label_2
_geom_bond_distance
C1 H1 0.9300
C1 C2 1.365(5)
C1 C6 1.377(5)
C2 C3 1.359(6)
C2 F1 1.368(4)
C3 H3 0.9300
C3 C4 1.373(5)
C4 C5 1.373(5)
C4 F2 1.353(4)
C5 C6 1.378(5)
C5 N2 1.406(5)
C6 C7 1.521(5)
C7 C13 1.516(5)
C7 C14 1.526(5)
C7 N1 1.472(4)
C8 C9 1.508(5)
C8 N1 1.325(4)
C8 O1 1.228(4)
C9 C10 1.523(5)
C9 C11 1.521(7)
C9 C12 1.511(6)
C10 H10A 0.9700
C10 H10B 0.9700
C10 N2 1.455(5)
C11 H11A 0.9600
C11 H11B 0.9600
C11 H11C 0.9600
C12 H12A 0.9600
C12 H12B 0.9600
C12 H12C 0.9600
C13 H13A 0.9600
C13 H13B 0.9600
C13 H13C 0.9600
C14 H14A 0.9700
C14 H14B 0.9700
C14 C15 1.475(6)
C15 O2 1.184(5)
C15 O3 1.314(5)
C16 H16A 0.9700
C16 H16B 0.9700
C16 C17 1.459(18)
C16 O3 1.50(2)
C16A H16C 0.9700
C16A H16D 0.9700
C16A C17A 1.44(2)
C16A O3 1.50(3)
C17 H17A 0.9600
C17 H17B 0.9600
C17 H17C 0.9600
C17A H17D 0.9600
C17A H17E 0.9600
C17A H17F 0.9600
N1 N2 1.456(4)

loop_
_geom_torsion_atom_site_label_1
_geom_torsion_atom_site_label_2
_geom_torsion_atom_site_label_3
_geom_torsion_atom_site_label_4
_geom_torsion
C1 C2 C3 C4 0.6(6)
C1 C6 C7 C13 66.8(5)
C1 C6 C7 C14 -56.9(5)
C1 C6 C7 N1 -176.6(3)
C2 C1 C6 C5 -0.9(5)
C2 C1 C6 C7 -178.8(3)
C2 C3 C4 C5 0.6(6)
C2 C3 C4 F2 -179.8(4)
C3 C4 C5 C6 -1.8(6)
C3 C4 C5 N2 172.9(4)
C4 C5 C6 C1 2.0(5)
C4 C5 C6 C7 -179.7(3)
C4 C5 N2 C10 57.7(5)
C4 C5 N2 N1 172.4(4)
C5 C6 C7 C13 -111.3(3)
C5 C6 C7 C14 124.9(3)
C5 C6 C7 N1 5.3(4)
C6 C1 C2 C3 -0.4(6)
C6 C1 C2 F1 179.4(3)
C6 C5 N2 C10 -127.4(3)
C6 C5 N2 N1 -12.6(4)
C6 C7 C14 C15 -57.7(4)
C6 C7 N1 C8 147.0(4)
C6 C7 N1 N2 -13.5(4)
C7 C14 C15 O2 -4.0(6)
C7 C14 C15 O3 178.5(4)
C7 N1 N2 C5 16.5(4)
C7 N1 N2 C10 143.9(3)
C8 C9 C10 N2 -33.5(4)
C8 N1 N2 C5 -148.4(3)
C8 N1 N2 C10 -21.0(4)
C9 C8 N1 C7 -161.8(3)
C9 C8 N1 N2 -1.1(4)
C9 C10 N2 C5 148.0(3)
C9 C10 N2 N1 33.5(4)
C11 C9 C10 N2 81.0(4)
C12 C9 C10 N2 -151.9(4)
C13 C7 C14 C15 177.9(3)
C13 C7 N1 C8 -96.0(5)
C13 C7 N1 N2 103.6(3)
C14 C7 N1 C8 27.5(5)
C14 C7 N1 N2 -132.9(3)
C14 C15 O3 C16 160.6(7)
C14 C15 O3 C16A -172.7(14)
C17 C16 O3 C15 99.8(12)
C17A C16A O3 C15 -161(2)
F1 C2 C3 C4 -179.2(3)
F2 C4 C5 C6 178.5(3)
F2 C4 C5 N2 -6.8(6)
N1 C7 C14 C15 53.9(4)
N1 C8 C9 C10 21.5(4)
N1 C8 C9 C11 -95.9(4)
N1 C8 C9 C12 141.5(4)
N2 C5 C6 C1 -173.5(3)
N2 C5 C6 C7 4.7(4)
O1 C8 C9 C10 -160.1(4)
O1 C8 C9 C11 82.4(5)
O1 C8 C9 C12 -40.2(6)
O1 C8 N1 C7 19.9(7)
O1 C8 N1 N2 -179.5(4)
O2 C15 O3 C16 -17.1(10)
O2 C15 O3 C16A 9.6(15)
